data_7206678
loop_
_publ_author_name
'Guerrero, Miguel'
'Pons, Josefina'
'Ros, Josep'
'Font-Bardia, Merc\`e'
'Vallcorba, Oriol'
'Rius, Jordi'
'Branchadell, Vicen\,c'
'Merko\,ci, Arben'

_publ_section_title
;
 Variable behaviour of flexible N,O-mixed pyrazole ligand towards Zn(ii),
 Cd(ii) and Hg(ii) ions. Synthesis, crystal structure and fluorescent
 properties
;
_journal_issue 21
_journal_name_full CrystEngComm
_journal_page_first 6457
_journal_paper_doi 10.1039/c1ce05626c
_journal_volume 13
_journal_year 2011
_chemical_formula_moiety 'C7 H12 Cl2 Hg N2 O'
_chemical_formula_sum 'C7 H12 Cl2 Hg N2 O'
_chemical_formula_weight 411.68
_chemical_name_systematic
;
?
;
_space_group_IT_number 61
_symmetry_cell_setting orthorhombic
_symmetry_space_group_name_Hall '-P 2ac 2ab'
_symmetry_space_group_name_H-M 'P b c a'
_atom_sites_solution_hydrogens geom
_atom_sites_solution_primary direct
_atom_sites_solution_secondary difmap
_audit_creation_method SHELXL-97
_cell_angle_alpha 90.00
_cell_angle_beta 90.00
_cell_angle_gamma 90.00
_cell_formula_units_Z 8
_cell_length_a 14.691(6)
_cell_length_b 7.384(5)
_cell_length_c 20.279(9)
_cell_measurement_reflns_used 3690
_cell_measurement_temperature 293(2)
_cell_measurement_theta_max 31
_cell_measurement_theta_min 3
_cell_volume 2200(2)
_computing_cell_refinement AUTOMAR
_computing_data_collection MARXDS
_computing_data_reduction MARSCALE
_computing_molecular_graphics 'ORTEP (Brueggermann and Smith, 1990)'
_computing_publication_material 'PLATON (Spek, 1990)'
_computing_structure_refinement 'SHELXL-97 (Sheldrick, 1997)'
_computing_structure_solution 'SHELXS-97 (Sheldrick, 1997)'
_diffrn_ambient_temperature 293(2)
_diffrn_measured_fraction_theta_full 0.974
_diffrn_measured_fraction_theta_max 0.849
_diffrn_measurement_device_type 'MAR345 with image plate detector'
_diffrn_measurement_method 'phi scan'
_diffrn_radiation_monochromator graphite
_diffrn_radiation_source 'fine-focus sealed tube'
_diffrn_radiation_type MoK\a
_diffrn_radiation_wavelength 0.71073
_diffrn_reflns_av_R_equivalents 0.0405
_diffrn_reflns_av_sigmaI/netI 0.0208
_diffrn_reflns_limit_h_max 9
_diffrn_reflns_limit_h_min -8
_diffrn_reflns_limit_k_max 19
_diffrn_reflns_limit_k_min -19
_diffrn_reflns_limit_l_max 27
_diffrn_reflns_limit_l_min -25
_diffrn_reflns_number 17613
_diffrn_reflns_theta_full 25.00
_diffrn_reflns_theta_max 30.67
_diffrn_reflns_theta_min 2.01
_diffrn_standards_number none
_exptl_absorpt_coefficient_mu 14.443
_exptl_absorpt_correction_T_max 0.24
_exptl_absorpt_correction_T_min 0.19
_exptl_absorpt_correction_type empirical
_exptl_absorpt_process_details SADABS
_exptl_crystal_colour colourless
_exptl_crystal_density_diffrn 2.486
_exptl_crystal_density_method 'not measured'
_exptl_crystal_description prism
_exptl_crystal_F_000 1520
_exptl_crystal_size_max 0.2
_exptl_crystal_size_mid 0.1
_exptl_crystal_size_min 0.1
_refine_diff_density_max 1.946
_refine_diff_density_min -1.253
_refine_diff_density_rms 0.163
_refine_ls_extinction_method none
_refine_ls_goodness_of_fit_ref 1.196
_refine_ls_hydrogen_treatment constr
_refine_ls_matrix_type full
_refine_ls_number_parameters 120
_refine_ls_number_reflns 2891
_refine_ls_number_restraints 1
_refine_ls_restrained_S_all 1.198
_refine_ls_R_factor_all 0.0451
_refine_ls_R_factor_gt 0.0450
_refine_ls_shift/su_max 0.000
_refine_ls_shift/su_mean 0.000
_refine_ls_structure_factor_coef Fsqd
_refine_ls_weighting_details 'calc w=1/[\s^2^(Fo^2^)+(0.0413P)^2^+12.4032P] where P=(Fo^2^+2Fc^2^)/3'
_refine_ls_weighting_scheme calc
_refine_ls_wR_factor_gt 0.1167
_refine_ls_wR_factor_ref 0.1168
_reflns_number_gt 2885
_reflns_number_total 2891
_reflns_threshold_expression >2sigma(I)
_cod_data_source_file c1ce05626c.txt
_cod_data_source_block finm135a1
_cod_depositor_comments
;
The following automatic conversions were performed:

'_symmetry_cell_setting' value 'Orthorhombic' changed to
'orthorhombic' according to
/home/saulius/struct/CIF-dictionaries/cif_core.dic dictionary named
'cif_core.dic' version 2.4.1 from 2010-06-29.

Automatic conversion script
Id: cif_fix_values 1715 2011-07-08 13:25:40Z adriana 
;
_cod_original_sg_symbol_H-M Pbca
_cod_database_code 7206678

loop_
_symmetry_equiv_pos_as_xyz
'x, y, z'
'-x+1/2, -y, z+1/2'
'x+1/2, -y+1/2, -z'
'-x, y+1/2, -z+1/2'
'-x, -y, -z'
'x-1/2, y, -z-1/2'
'-x-1/2, y-1/2, z'
'x, -y-1/2, z-1/2'

loop_
_atom_site_label
_atom_site_type_symbol
_atom_site_fract_x
_atom_site_fract_y
_atom_site_fract_z
_atom_site_U_iso_or_equiv
_atom_site_adp_type
_atom_site_occupancy
_atom_site_symmetry_multiplicity
_atom_site_calc_flag
_atom_site_refinement_flags
Hg1 Hg -0.197749(19) 0.98041(4) 0.396897(16) 0.05780(13) Uani 1 1 d U
Cl1 Cl -0.29429(12) 1.1375(3) 0.47529(9) 0.0572(4) Uani 1 1 d .
Cl2 Cl -0.29316(12) 0.8112(3) 0.31578(9) 0.0564(4) Uani 1 1 d U
O1 O -0.0948(5) 0.8780(11) 0.2407(3) 0.0862(19) Uani 1 1 d .
H1 H -0.1470 0.8720 0.2550 0.103 Uiso 1 1 d R
N1 N -0.0520(4) 0.9724(7) 0.3922(3) 0.0444(12) Uani 1 1 d .
N2 N 0.0006(3) 0.8312(7) 0.3683(2) 0.0429(11) Uani 1 1 d .
C1 C 0.0073(4) 1.0945(9) 0.4186(3) 0.0465(13) Uani 1 1 d .
C2 C 0.0966(5) 1.0296(12) 0.4122(4) 0.0595(18) Uani 1 1 d .
H2 H 0.1495 1.0865 0.4265 0.071 Uiso 1 1 calc R
C3 C 0.0903(5) 0.8627(10) 0.3802(3) 0.0509(15) Uani 1 1 d .
C4 C -0.0223(5) 1.2656(10) 0.4482(4) 0.0577(17) Uani 1 1 d .
H4A H -0.0875 1.2688 0.4501 0.087 Uiso 1 1 calc R
H4B H -0.0007 1.3648 0.4219 0.087 Uiso 1 1 calc R
H4C H 0.0021 1.2754 0.4920 0.087 Uiso 1 1 calc R
C5 C 0.1645(6) 0.7293(13) 0.3642(4) 0.068(2) Uani 1 1 d .
H5A H 0.1399 0.6325 0.3381 0.102 Uiso 1 1 calc R
H5B H 0.1892 0.6811 0.4043 0.102 Uiso 1 1 calc R
H5C H 0.2118 0.7893 0.3399 0.102 Uiso 1 1 calc R
C6 C -0.0401(5) 0.6844(10) 0.3314(3) 0.0499(14) Uani 1 1 d .
H6A H -0.1004 0.6604 0.3488 0.060 Uiso 1 1 calc R
H6B H -0.0038 0.5760 0.3375 0.060 Uiso 1 1 calc R
C7 C -0.0473(6) 0.7245(12) 0.2592(4) 0.066(2) Uani 1 1 d .
H7A H 0.0139 0.7342 0.2416 0.079 Uiso 1 1 calc R
H7B H -0.0758 0.6212 0.2380 0.079 Uiso 1 1 calc R

loop_
_atom_site_aniso_label
_atom_site_aniso_U_11
_atom_site_aniso_U_22
_atom_site_aniso_U_33
_atom_site_aniso_U_23
_atom_site_aniso_U_13
_atom_site_aniso_U_12
Hg1 0.04931(19) 0.0542(2) 0.0699(2) -0.00563(12) 0.00034(11) 0.00150(11)
Cl1 0.0602(9) 0.0522(10) 0.0591(9) -0.0020(7) 0.0022(7) 0.0047(7)
Cl2 0.0566(9) 0.0524(10) 0.0602(9) -0.0002(7) -0.0027(7) -0.0025(7)
O1 0.084(4) 0.089(5) 0.086(4) 0.009(4) 0.000(3) -0.002(4)
N1 0.043(3) 0.040(3) 0.050(3) 0.000(2) -0.002(2) -0.001(2)
N2 0.042(2) 0.044(3) 0.043(2) -0.001(2) 0.0007(19) 0.002(2)
C1 0.050(3) 0.043(3) 0.047(3) 0.003(3) -0.002(3) -0.001(3)
C2 0.047(4) 0.071(5) 0.061(4) 0.003(3) -0.003(3) -0.005(3)
C3 0.045(3) 0.056(4) 0.051(3) 0.003(3) 0.001(3) 0.003(3)
C4 0.060(4) 0.054(4) 0.060(4) -0.005(3) -0.011(3) -0.003(3)
C5 0.054(4) 0.081(6) 0.068(5) -0.001(4) -0.003(4) 0.006(4)
C6 0.051(3) 0.048(4) 0.051(3) -0.001(3) 0.003(3) 0.000(3)
C7 0.074(5) 0.065(5) 0.058(4) -0.003(4) -0.005(4) 0.004(4)

loop_
_atom_type_symbol
_atom_type_description
_atom_type_scat_dispersion_real
_atom_type_scat_dispersion_imag
_atom_type_scat_source
C C 0.0033 0.0016 'International Tables Vol C Tables 4.2.6.8 and 6.1.1.4'
H H 0.0000 0.0000 'International Tables Vol C Tables 4.2.6.8 and 6.1.1.4'
Cl Cl 0.1484 0.1585 'International Tables Vol C Tables 4.2.6.8 and 6.1.1.4'
Hg Hg -2.3894 9.2266 'International Tables Vol C Tables 4.2.6.8 and 6.1.1.4'
N N 0.0061 0.0033 'International Tables Vol C Tables 4.2.6.8 and 6.1.1.4'
O O 0.0106 0.0060 'International Tables Vol C Tables 4.2.6.8 and 6.1.1.4'

loop_
_geom_angle_atom_site_label_1
_geom_angle_atom_site_label_2
_geom_angle_atom_site_label_3
_geom_angle
_geom_angle_site_symmetry_3
N1 Hg1 Cl1 128.75(15) .
N1 Hg1 Cl2 121.20(15) .
Cl1 Hg1 Cl2 110.05(7) .
N1 Hg1 Cl2 92.49(15) 7_565
Cl1 Hg1 Cl2 86.73(7) 7_565
Cl2 Hg1 Cl2 91.23(7) 7_565
Hg1 Cl2 Hg1 94.15(7) 7
C7 O1 H1 109.4 .
C1 N1 N2 106.2(5) .
C1 N1 Hg1 127.1(5) .
N2 N1 Hg1 126.3(4) .
C3 N2 N1 110.4(5) .
C3 N2 C6 128.3(6) .
N1 N2 C6 121.0(5) .
N1 C1 C2 109.6(6) .
N1 C1 C4 122.8(6) .
C2 C1 C4 127.6(7) .
C3 C2 C1 106.4(6) .
C3 C2 H2 126.8 .
C1 C2 H2 126.8 .
N2 C3 C2 107.3(6) .
N2 C3 C5 123.5(7) .
C2 C3 C5 129.1(7) .
C1 C4 H4A 109.5 .
C1 C4 H4B 109.5 .
H4A C4 H4B 109.5 .
C1 C4 H4C 109.5 .
H4A C4 H4C 109.5 .
H4B C4 H4C 109.5 .
C3 C5 H5A 109.5 .
C3 C5 H5B 109.5 .
H5A C5 H5B 109.5 .
C3 C5 H5C 109.5 .
H5A C5 H5C 109.5 .
H5B C5 H5C 109.5 .
N2 C6 C7 112.8(6) .
N2 C6 H6A 109.0 .
C7 C6 H6A 109.0 .
N2 C6 H6B 109.0 .
C7 C6 H6B 109.0 .
H6A C6 H6B 107.8 .
O1 C7 C6 117.5(7) .
O1 C7 H7A 107.9 .
C6 C7 H7A 107.9 .
O1 C7 H7B 107.9 .
C6 C7 H7B 107.9 .
H7A C7 H7B 107.2 .

loop_
_geom_bond_atom_site_label_1
_geom_bond_atom_site_label_2
_geom_bond_distance
_geom_bond_site_symmetry_2
Hg1 N1 2.144(6) .
Hg1 Cl1 2.426(2) .
Hg1 Cl2 2.496(2) .
Hg1 Cl2 2.948(2) 7_565
Cl2 Hg1 2.948(2) 7
O1 C7 1.383(11) .
O1 H1 0.8201 .
N1 C1 1.363(8) .
N1 N2 1.385(7) .
N2 C3 1.360(8) .
N2 C6 1.446(9) .
C1 C2 1.403(10) .
C1 C4 1.464(10) .
C2 C3 1.396(11) .
C2 H2 0.9300 .
C3 C5 1.505(11) .
C4 H4A 0.9600 .
C4 H4B 0.9600 .
C4 H4C 0.9600 .
C5 H5A 0.9600 .
C5 H5B 0.9600 .
C5 H5C 0.9600 .
C6 C7 1.498(10) .
C6 H6A 0.9700 .
C6 H6B 0.9700 .
C7 H7A 0.9700 .
C7 H7B 0.9700 .
